data_6000250
loop_
_publ_author_name
'Nikiforov, G. B.'
'Kusainova, A. M.'
'Berdonosov, P. S.'
'Dolgikh, V. A.'
'Lightfoot, P.'

_publ_section_title
;
 The crystal structure of the new REE-Te oxychlorides: NdTe2O5Cl and
 GdTe2O5Cl
;
_journal_name_full 'Journal of Solid State Chemistry'
_journal_page_first 473
_journal_page_last 477
_journal_paper_doi 10.1006/jssc.1999.8395
_journal_volume 146
_journal_year 1999
_chemical_formula_sum 'Cl Nd O5 Te2'
_space_group_name_H-M_alt 'P 4/m m m'
_cell_angle_alpha 90.000
_cell_angle_beta 90.000
_cell_angle_gamma 90.000
_cell_length_a 4.0373
_cell_length_b 4.0373
_cell_length_c 8.7912
_cod_database_code 6000250

loop_
_atom_site_label
_atom_site_fract_x
_atom_site_fract_y
_atom_site_fract_z
? ? ? ?
